data_7719857
loop_
_publ_author_name
'Barton, Kyle J.'
'Hedberg, Emma N.'
'Horton, Alexandria R.'
'Allen, Jacqueline N.'
'Wheeler, Kraig A.'
'Cravens, Shannen L.'
'Bailey, Wilson D.'

_publ_section_title
;
 Pyridyl &#x3b2;-ketoenols, pyrazoles and their zinc complexes: synthesis,
 photophysical properties, and DNA binding.
;
_journal_issue 46
_journal_name_full 'Dalton transactions (Cambridge, England : 2003)'
_journal_page_first 17299
_journal_page_last 17310
_journal_paper_doi 10.1039/d5dt01900a
_journal_volume 54
_journal_year 2025
_chemical_formula_moiety 'C27 H27 N3 O4'
_chemical_formula_sum 'C27 H27 N3 O4'
_chemical_formula_weight 457.51
_space_group_crystal_system monoclinic
_space_group_IT_number 14
_space_group_name_Hall '-P 2yn'
_space_group_name_H-M_alt 'P 1 21/n 1'
_atom_sites_solution_hydrogens geom
_atom_sites_solution_primary intrinsic
_audit_creation_date 2025-07-24
_audit_creation_method
;
Olex2 1.5
(compiled 2025.07.13 svn.rb7424aed for OlexSys, GUI svn.r7308)
;
_audit_update_record
;
2025-08-08 deposited with the CCDC.	2025-10-31 downloaded from the CCDC.
;
_cell_angle_alpha 90
_cell_angle_beta 96.891(4)
_cell_angle_gamma 90
_cell_formula_units_Z 4
_cell_length_a 8.1741(9)
_cell_length_b 10.6497(12)
_cell_length_c 26.131(3)
_cell_measurement_reflns_used 5479
_cell_measurement_temperature 100(2)
_cell_measurement_theta_max 69.79
_cell_measurement_theta_min 4.48
_cell_volume 2258.3(4)
_computing_cell_refinement 'SAINT+ V8.40B (Bruker AXS Inc., 2020)'
_computing_data_collection 'APEX3 Ver.2019.11-0 (Bruker-AXS, 2019)'
_computing_data_reduction 'SAINT+ Ve8.40B (Bruker-AXS, 2020)'
_computing_molecular_graphics 'OLEX2 (Dolomanov et al., 2009)'
_computing_publication_material 'OLEX2 (Dolomanov et al., 2009)'
_computing_structure_refinement 'XL (Sheldrick, 2019/1)'
_computing_structure_solution 'XT (Sheldrick, 2018/2)'
_diffrn_ambient_temperature 100(2)
_diffrn_detector '100 \\times 140 mm^2^ CMOS sensor'
_diffrn_detector_area_resol_mean 7.9
_diffrn_detector_type 'Bruker PHOTON II'
_diffrn_measured_fraction_theta_full 0.990
_diffrn_measured_fraction_theta_max 0.986
_diffrn_measurement_device '\k-geometry four-circle diffractometer'
_diffrn_measurement_device_type 'Bruker D8 Venture'
_diffrn_measurement_method '\w and \f scans'
_diffrn_radiation_collimation 'focusing mirror'
_diffrn_radiation_detector 'Bruker PHOTON II'
_diffrn_radiation_monochromator 'multilayer mirror'
_diffrn_radiation_probe x-ray
_diffrn_radiation_type CuK\a
_diffrn_radiation_wavelength 1.54184
_diffrn_radiation_xray_symbol K-L~3~
_diffrn_reflns_av_R_equivalents 0.0792
_diffrn_reflns_av_unetI/netI 0.0574
_diffrn_reflns_Laue_measured_fraction_full 0.990
_diffrn_reflns_Laue_measured_fraction_max 0.986
_diffrn_reflns_limit_h_max 9
_diffrn_reflns_limit_h_min -9
_diffrn_reflns_limit_k_max 12
_diffrn_reflns_limit_k_min 0
_diffrn_reflns_limit_l_max 31
_diffrn_reflns_limit_l_min 0
_diffrn_reflns_number 4380
_diffrn_reflns_point_group_measured_fraction_full 0.990
_diffrn_reflns_point_group_measured_fraction_max 0.986
_diffrn_reflns_theta_full 67.684
_diffrn_reflns_theta_max 70.054
_diffrn_reflns_theta_min 3.407
_diffrn_source 'microfocus sealed X-ray tube'
_diffrn_source_current 1.1
_diffrn_source_power 0.05500000000000001
_diffrn_source_type 'Incoatec I\mS 3.0'
_diffrn_source_voltage 50.0
_exptl_absorpt_coefficient_mu 0.740
_exptl_absorpt_correction_T_max 0.753295
_exptl_absorpt_correction_T_min 0.576506
_exptl_absorpt_correction_type multi-scan
_exptl_absorpt_process_details
;
SADABS-2016/2 (Krause et al., 2015) was used for absorption correction.
;
_exptl_crystal_colour 'clear yellow'
_exptl_crystal_colour_lustre clear
_exptl_crystal_colour_primary yellow
_exptl_crystal_density_diffrn 1.346
_exptl_crystal_density_method 'not measured'
_exptl_crystal_description plate
_exptl_crystal_F_000 968
_exptl_crystal_size_max 0.28
_exptl_crystal_size_mid 0.14
_exptl_crystal_size_min 0.03
_refine_diff_density_max 0.293
_refine_diff_density_min -0.359
_refine_diff_density_rms 0.080
_refine_ls_extinction_method none
_refine_ls_goodness_of_fit_ref 1.086
_refine_ls_hydrogen_treatment constr
_refine_ls_matrix_type full
_refine_ls_number_parameters 312
_refine_ls_number_reflns 4380
_refine_ls_number_restraints 1
_refine_ls_restrained_S_all 1.086
_refine_ls_R_factor_all 0.1374
_refine_ls_R_factor_gt 0.0896
_refine_ls_shift/su_max 0.000
_refine_ls_shift/su_mean 0.000
_refine_ls_structure_factor_coef Fsqd
_refine_ls_weighting_details 'w=1/[\s^2^(Fo^2^)+(0.0506P)^2^+5.7237P] where P=(Fo^2^+2Fc^2^)/3'
_refine_ls_weighting_scheme calc
_refine_ls_wR_factor_gt 0.1801
_refine_ls_wR_factor_ref 0.2120
_reflns_Friedel_coverage 0.000
_reflns_number_gt 3020
_reflns_number_total 4380
_reflns_threshold_expression 'I > 2\s(I)'
_cod_data_source_file d5dt01900a2.cif
_cod_data_source_block cu_sci22_06_0m_5
_cod_depositor_comments
;
The following automatic conversions were performed:

data item '_diffrn_radiation_probe' value 'X-ray' was changed to
'x-ray' in accordance with the
/home/data/users/saulius/crontab/automatic-downloads/rss-feeds/RSC/lib/dictionaries/cif_core.dic
dictionary named 'cif_core.dic' version 2.4.2 last updated on
2011-04-26.

Automatic conversion script
Id: cif_fix_values 8170 2020-07-09 18:12:32Z antanas 

 Adding full bibliography for 7719853--7719858.cif.
;
_cod_database_code 7719857
_shelx_shelxl_version_number 2019/3
_shelx_space_group_comment
;
The symmetry employed for this shelxl refinement is uniquely defined
by the following loop, which should always be used as a source of
symmetry information in preference to the above space-group names.
They are only intended as comments.
;
_shelx_estimated_absorpt_t_max 0.978
_shelx_estimated_absorpt_t_min 0.820
_olex2_refinement_description
;
1. Twinned data refinement
 Scales: 0.856(6)
 0.144(6)
2. Fixed Uiso
 At 1.2 times of:
  All C(H) groups, All C(H,H) groups
 At 1.5 times of:
  All C(H,H,H) groups, All O(H) groups
3. Restrained distances
 O2-H2
 0.85 with sigma of 0.01
4.a Secondary CH2 refined with riding coordinates:
 C18(H18A,H18B)
4.b Aromatic/amide H refined with riding coordinates:
 C2(H2A), C3(H3), C4(H4), C7(H7), C10(H10), C11(H11), C13(H13), C14(H14),
 C21(H21), C22(H22), C24(H24), C25(H25)
4.c Tetrahedral OH refined with riding coordinates:
 O2(H2)
4.d Idealised Me refined as rotating group:
 C15(H15A,H15B,H15C), C16(H16A,H16B,H16C), C26(H26A,H26B,H26C), C27(H27A,H27B,
 H27C)
;
_olex2_submission_special_instructions 'No special instructions were received'

loop_
_space_group_symop_operation_xyz
'x, y, z'
'-x+1/2, y+1/2, -z+1/2'
'-x, -y, -z'
'x-1/2, -y-1/2, z-1/2'

loop_
_atom_site_label
_atom_site_type_symbol
_atom_site_fract_x
_atom_site_fract_y
_atom_site_fract_z
_atom_site_U_iso_or_equiv
_atom_site_adp_type
_atom_site_occupancy
_atom_site_site_symmetry_order
_atom_site_calc_flag
_atom_site_refinement_flags_posn
_atom_site_refinement_flags_adp
_atom_site_refinement_flags_occupancy
_atom_site_disorder_assembly
_atom_site_disorder_group
O1 O -0.1766(4) -0.2891(3) -0.34859(10) 0.0389(7) Uani 1 1 d . . . . .
O2 O -0.1025(4) -0.2463(3) -0.43422(10) 0.0389(7) Uani 1 1 d D . . . .
H2 H -0.128685 -0.231768 -0.404674 0.058 Uiso 1 1 calc DR U . . .
O3 O -0.5786(4) -0.8531(3) -0.30481(11) 0.0456(8) Uani 1 1 d . . . . .
O4 O -0.2668(4) -0.8900(3) -0.37284(10) 0.0416(8) Uani 1 1 d . . . . .
N1 N -0.3804(4) -0.5836(3) -0.34575(11) 0.0294(8) Uani 1 1 d . . . . .
N2 N -0.1129(5) -0.4447(4) -0.66191(13) 0.0472(10) Uani 1 1 d . . . . .
N3 N -0.2971(5) -0.8965(4) -0.61839(13) 0.0428(10) Uani 1 1 d . . . . .
C1 C -0.4397(5) -0.6602(4) -0.31160(14) 0.0311(9) Uani 1 1 d . . . . .
C2 C -0.4285(5) -0.6356(4) -0.25891(14) 0.0334(10) Uani 1 1 d . . . . .
H2A H -0.471491 -0.693029 -0.236110 0.040 Uiso 1 1 calc R U . . .
C3 C -0.3531(5) -0.5252(4) -0.24069(15) 0.0354(10) Uani 1 1 d . . . . .
H3 H -0.343201 -0.505201 -0.205017 0.042 Uiso 1 1 calc R U . . .
C4 C -0.2921(5) -0.4441(4) -0.27562(15) 0.0355(10) Uani 1 1 d . . . . .
H4 H -0.240712 -0.367416 -0.264193 0.043 Uiso 1 1 calc R U . . .
C5 C -0.3074(5) -0.4771(4) -0.32774(14) 0.0312(9) Uani 1 1 d . . . . .
C6 C -0.2388(5) -0.3951(4) -0.36592(14) 0.0325(9) Uani 1 1 d . . . . .
C7 C -0.2404(5) -0.4309(4) -0.41708(14) 0.0319(9) Uani 1 1 d . . . . .
H7 H -0.290904 -0.507552 -0.428997 0.038 Uiso 1 1 calc R U . . .
C8 C -0.1665(5) -0.3528(4) -0.45098(14) 0.0316(9) Uani 1 1 d . . . . .
C9 C -0.1549(5) -0.3803(4) -0.50540(14) 0.0317(9) Uani 1 1 d . . . . .
C10 C -0.0668(5) -0.2995(4) -0.53356(15) 0.0345(10) Uani 1 1 d . . . . .
H10 H -0.014532 -0.228473 -0.516757 0.041 Uiso 1 1 calc R U . . .
C11 C -0.0522(5) -0.3186(5) -0.58498(15) 0.0378(10) Uani 1 1 d . . . . .
H11 H 0.008783 -0.261123 -0.603037 0.045 Uiso 1 1 calc R U . . .
C12 C -0.1275(5) -0.4230(5) -0.61058(15) 0.0371(10) Uani 1 1 d . . . . .
C13 C -0.2156(6) -0.5057(4) -0.58242(15) 0.0383(10) Uani 1 1 d . . . . .
H13 H -0.267367 -0.577061 -0.599143 0.046 Uiso 1 1 calc R U . . .
C14 C -0.2287(5) -0.4856(4) -0.53065(15) 0.0344(10) Uani 1 1 d . . . . .
H14 H -0.287907 -0.543539 -0.512232 0.041 Uiso 1 1 calc R U . . .
C15 C -0.1912(6) -0.5538(6) -0.68772(17) 0.0543(14) Uani 1 1 d . . . . .
H15A H -0.155907 -0.629705 -0.668272 0.081 Uiso 1 1 calc R U . . .
H15B H -0.159299 -0.559855 -0.722613 0.081 Uiso 1 1 calc R U . . .
H15C H -0.311154 -0.545308 -0.689692 0.081 Uiso 1 1 calc R U . . .
C16 C -0.0470(7) -0.3478(6) -0.69293(17) 0.0561(15) Uani 1 1 d . . . . .
H16A H 0.053151 -0.312472 -0.673974 0.084 Uiso 1 1 calc R U . . .
H16B H -0.129173 -0.281239 -0.700379 0.084 Uiso 1 1 calc R U . . .
H16C H -0.020692 -0.384540 -0.725347 0.084 Uiso 1 1 calc R U . . .
C17 C -0.5218(5) -0.7775(4) -0.33308(15) 0.0326(9) Uani 1 1 d . . . . .
C18 C -0.5323(5) -0.7981(4) -0.39071(14) 0.0330(9) Uani 1 1 d . . . . .
H18A H -0.625417 -0.855162 -0.401810 0.040 Uiso 1 1 calc R U . . .
H18B H -0.554308 -0.716872 -0.408652 0.040 Uiso 1 1 calc R U . . .
C19 C -0.3755(5) -0.8537(4) -0.40596(15) 0.0324(9) Uani 1 1 d . . . . .
C20 C -0.3595(5) -0.8663(4) -0.46139(14) 0.0298(9) Uani 1 1 d . . . . .
C21 C -0.4663(5) -0.8066(4) -0.49927(16) 0.0369(10) Uani 1 1 d . . . . .
H21 H -0.554434 -0.757623 -0.489385 0.044 Uiso 1 1 calc R U . . .
C22 C -0.4470(6) -0.8171(4) -0.55101(15) 0.0379(10) Uani 1 1 d . . . . .
H22 H -0.522015 -0.775464 -0.575996 0.045 Uiso 1 1 calc R U . . .
C23 C -0.3183(5) -0.8882(4) -0.56694(14) 0.0324(9) Uani 1 1 d . . . . .
C24 C -0.2139(5) -0.9518(4) -0.52926(15) 0.0364(10) Uani 1 1 d . . . . .
H24 H -0.127851 -1.002997 -0.539100 0.044 Uiso 1 1 calc R U . . .
C25 C -0.2352(5) -0.9405(4) -0.47776(16) 0.0356(10) Uani 1 1 d . . . . .
H25 H -0.162939 -0.984626 -0.452790 0.043 Uiso 1 1 calc R U . . .
C26 C -0.1531(6) -0.9559(5) -0.63514(16) 0.0441(12) Uani 1 1 d . . . . .
H26A H -0.053662 -0.924260 -0.614441 0.066 Uiso 1 1 calc R U . . .
H26B H -0.147772 -0.936441 -0.671563 0.066 Uiso 1 1 calc R U . . .
H26C H -0.160318 -1.047003 -0.630741 0.066 Uiso 1 1 calc R U . . .
C27 C -0.4235(7) -0.8492(5) -0.65728(16) 0.0527(14) Uani 1 1 d . . . . .
H27A H -0.433205 -0.758014 -0.653497 0.079 Uiso 1 1 calc R U . . .
H27B H -0.529142 -0.888921 -0.653019 0.079 Uiso 1 1 calc R U . . .
H27C H -0.393565 -0.868559 -0.691624 0.079 Uiso 1 1 calc R U . . .

loop_
_atom_site_aniso_label
_atom_site_aniso_U_11
_atom_site_aniso_U_22
_atom_site_aniso_U_33
_atom_site_aniso_U_23
_atom_site_aniso_U_13
_atom_site_aniso_U_12
O1 0.054(2) 0.0374(17) 0.0264(15) -0.0037(12) 0.0090(13) -0.0087(14)
O2 0.054(2) 0.0397(18) 0.0242(14) -0.0036(12) 0.0114(13) -0.0087(14)
O3 0.056(2) 0.052(2) 0.0310(16) 0.0018(14) 0.0155(14) -0.0186(16)
O4 0.0398(18) 0.062(2) 0.0228(14) 0.0073(14) 0.0031(12) 0.0046(15)
N1 0.033(2) 0.036(2) 0.0195(16) 0.0011(13) 0.0063(13) 0.0015(14)
N2 0.050(3) 0.075(3) 0.0175(17) -0.0038(18) 0.0074(16) 0.002(2)
N3 0.044(2) 0.064(3) 0.0203(17) -0.0050(17) 0.0046(15) 0.0043(19)
C1 0.031(2) 0.041(2) 0.0222(19) -0.0019(17) 0.0077(16) 0.0006(17)
C2 0.040(2) 0.042(3) 0.0188(19) 0.0041(17) 0.0063(16) 0.0033(19)
C3 0.041(3) 0.048(3) 0.0172(19) -0.0016(17) 0.0062(16) 0.002(2)
C4 0.045(3) 0.038(2) 0.023(2) -0.0035(17) 0.0029(17) 0.0008(19)
C5 0.037(2) 0.036(2) 0.0211(19) 0.0014(17) 0.0058(16) 0.0027(17)
C6 0.040(3) 0.038(2) 0.0195(19) 0.0011(17) 0.0058(17) -0.0008(18)
C7 0.036(2) 0.039(2) 0.0210(19) -0.0018(17) 0.0069(16) -0.0015(18)
C8 0.037(2) 0.037(2) 0.0212(19) 0.0000(17) 0.0045(16) 0.0030(18)
C9 0.033(2) 0.042(3) 0.0205(19) 0.0022(17) 0.0061(16) 0.0028(18)
C10 0.039(3) 0.040(3) 0.026(2) -0.0006(18) 0.0060(17) 0.0008(19)
C11 0.034(2) 0.056(3) 0.025(2) 0.0048(19) 0.0090(17) 0.004(2)
C12 0.037(3) 0.059(3) 0.0159(18) 0.0012(18) 0.0081(16) 0.008(2)
C13 0.042(3) 0.047(3) 0.026(2) -0.0072(19) 0.0050(18) 0.002(2)
C14 0.035(2) 0.046(3) 0.023(2) -0.0004(18) 0.0077(16) 0.0029(19)
C15 0.049(3) 0.086(4) 0.029(2) -0.015(2) 0.007(2) 0.014(3)
C16 0.052(3) 0.094(4) 0.025(2) 0.009(2) 0.013(2) 0.008(3)
C17 0.030(2) 0.045(3) 0.023(2) 0.0004(18) 0.0049(16) -0.0012(18)
C18 0.034(2) 0.044(3) 0.022(2) 0.0000(17) 0.0047(16) -0.0036(18)
C19 0.036(2) 0.039(2) 0.023(2) 0.0003(17) 0.0058(17) -0.0070(18)
C20 0.025(2) 0.040(2) 0.025(2) 0.0000(17) 0.0073(16) -0.0046(17)
C21 0.038(3) 0.047(3) 0.027(2) 0.0035(19) 0.0070(18) 0.0076(19)
C22 0.044(3) 0.046(3) 0.023(2) 0.0035(18) 0.0033(18) 0.006(2)
C23 0.035(2) 0.041(2) 0.0213(19) -0.0019(17) 0.0044(16) -0.0060(18)
C24 0.035(2) 0.048(3) 0.027(2) -0.0026(19) 0.0061(17) 0.0005(19)
C25 0.028(2) 0.046(3) 0.032(2) 0.0061(19) 0.0023(17) 0.0001(18)
C26 0.048(3) 0.062(3) 0.025(2) -0.008(2) 0.0135(19) -0.010(2)
C27 0.069(4) 0.069(4) 0.019(2) -0.003(2) 0.003(2) 0.014(3)

loop_
_atom_type_symbol
_atom_type_description
_atom_type_scat_dispersion_real
_atom_type_scat_dispersion_imag
_atom_type_scat_source
C C 0.0181 0.0091 'International Tables Vol C Tables 4.2.6.8 and 6.1.1.4'
H H 0.0000 0.0000 'International Tables Vol C Tables 4.2.6.8 and 6.1.1.4'
N N 0.0311 0.0180 'International Tables Vol C Tables 4.2.6.8 and 6.1.1.4'
O O 0.0492 0.0322 'International Tables Vol C Tables 4.2.6.8 and 6.1.1.4'

loop_
_geom_angle_atom_site_label_1
_geom_angle_atom_site_label_2
_geom_angle_atom_site_label_3
_geom_angle
_geom_angle_site_symmetry_1
_geom_angle_site_symmetry_3
_geom_angle_publ_flag
C8 O2 H2 109.5 . . ?
C5 N1 C1 117.5(3) . . ?
C12 N2 C15 120.0(4) . . ?
C12 N2 C16 120.3(4) . . ?
C15 N2 C16 118.7(4) . . ?
C23 N3 C26 121.6(4) . . ?
C23 N3 C27 119.9(4) . . ?
C26 N3 C27 118.4(3) . . ?
N1 C1 C2 123.8(4) . . ?
N1 C1 C17 116.1(3) . . ?
C2 C1 C17 120.1(4) . . ?
C1 C2 H2A 120.9 . . ?
C3 C2 C1 118.2(4) . . ?
C3 C2 H2A 120.9 . . ?
C2 C3 H3 120.6 . . ?
C2 C3 C4 118.7(4) . . ?
C4 C3 H3 120.6 . . ?
C3 C4 H4 120.5 . . ?
C3 C4 C5 119.1(4) . . ?
C5 C4 H4 120.5 . . ?
N1 C5 C4 122.6(4) . . ?
N1 C5 C6 116.7(3) . . ?
C4 C5 C6 120.7(4) . . ?
O1 C6 C5 116.1(3) . . ?
O1 C6 C7 122.3(4) . . ?
C7 C6 C5 121.6(4) . . ?
C6 C7 H7 120.3 . . ?
C6 C7 C8 119.3(4) . . ?
C8 C7 H7 120.3 . . ?
O2 C8 C7 119.3(3) . . ?
O2 C8 C9 115.5(4) . . ?
C7 C8 C9 125.2(4) . . ?
C10 C9 C8 119.2(4) . . ?
C10 C9 C14 117.9(4) . . ?
C14 C9 C8 122.9(4) . . ?
C9 C10 H10 118.8 . . ?
C11 C10 C9 122.4(4) . . ?
C11 C10 H10 118.8 . . ?
C10 C11 H11 120.1 . . ?
C10 C11 C12 119.9(4) . . ?
C12 C11 H11 120.1 . . ?
N2 C12 C11 120.8(4) . . ?
N2 C12 C13 121.0(4) . . ?
C11 C12 C13 118.2(4) . . ?
C12 C13 H13 119.3 . . ?
C14 C13 C12 121.3(4) . . ?
C14 C13 H13 119.3 . . ?
C9 C14 H14 119.9 . . ?
C13 C14 C9 120.3(4) . . ?
C13 C14 H14 119.9 . . ?
N2 C15 H15A 109.5 . . ?
N2 C15 H15B 109.5 . . ?
N2 C15 H15C 109.5 . . ?
H15A C15 H15B 109.5 . . ?
H15A C15 H15C 109.5 . . ?
H15B C15 H15C 109.5 . . ?
N2 C16 H16A 109.5 . . ?
N2 C16 H16B 109.5 . . ?
N2 C16 H16C 109.5 . . ?
H16A C16 H16B 109.5 . . ?
H16A C16 H16C 109.5 . . ?
H16B C16 H16C 109.5 . . ?
O3 C17 C1 120.7(4) . . ?
O3 C17 C18 121.7(4) . . ?
C1 C17 C18 117.6(3) . . ?
C17 C18 H18A 109.3 . . ?
C17 C18 H18B 109.3 . . ?
H18A C18 H18B 107.9 . . ?
C19 C18 C17 111.8(3) . . ?
C19 C18 H18A 109.3 . . ?
C19 C18 H18B 109.3 . . ?
O4 C19 C18 120.3(3) . . ?
O4 C19 C20 121.5(4) . . ?
C20 C19 C18 118.2(4) . . ?
C21 C20 C19 122.3(4) . . ?
C21 C20 C25 117.3(4) . . ?
C25 C20 C19 120.4(4) . . ?
C20 C21 H21 119.3 . . ?
C22 C21 C20 121.5(4) . . ?
C22 C21 H21 119.3 . . ?
C21 C22 H22 119.6 . . ?
C21 C22 C23 120.8(4) . . ?
C23 C22 H22 119.6 . . ?
N3 C23 C22 120.8(4) . . ?
N3 C23 C24 121.2(4) . . ?
C24 C23 C22 118.0(4) . . ?
C23 C24 H24 119.8 . . ?
C25 C24 C23 120.4(4) . . ?
C25 C24 H24 119.8 . . ?
C20 C25 H25 119.0 . . ?
C24 C25 C20 121.9(4) . . ?
C24 C25 H25 119.0 . . ?
N3 C26 H26A 109.5 . . ?
N3 C26 H26B 109.5 . . ?
N3 C26 H26C 109.5 . . ?
H26A C26 H26B 109.5 . . ?
H26A C26 H26C 109.5 . . ?
H26B C26 H26C 109.5 . . ?
N3 C27 H27A 109.5 . . ?
N3 C27 H27B 109.5 . . ?
N3 C27 H27C 109.5 . . ?
H27A C27 H27B 109.5 . . ?
H27A C27 H27C 109.5 . . ?
H27B C27 H27C 109.5 . . ?

loop_
_geom_bond_atom_site_label_1
_geom_bond_atom_site_label_2
_geom_bond_distance
_geom_bond_site_symmetry_2
_geom_bond_publ_flag
O1 C6 1.297(5) . ?
O2 H2 0.8400 . ?
O2 C8 1.303(5) . ?
O3 C17 1.221(5) . ?
O4 C19 1.226(5) . ?
N1 C1 1.342(5) . ?
N1 C5 1.340(5) . ?
N2 C12 1.380(5) . ?
N2 C15 1.453(7) . ?
N2 C16 1.454(6) . ?
N3 C23 1.379(5) . ?
N3 C26 1.450(6) . ?
N3 C27 1.450(6) . ?
C1 C2 1.394(5) . ?
C1 C17 1.496(6) . ?
C2 H2A 0.9500 . ?
C2 C3 1.385(6) . ?
C3 H3 0.9500 . ?
C3 C4 1.392(6) . ?
C4 H4 0.9500 . ?
C4 C5 1.397(5) . ?
C5 C6 1.486(5) . ?
C6 C7 1.389(5) . ?
C7 H7 0.9500 . ?
C7 C8 1.404(6) . ?
C8 C9 1.466(5) . ?
C9 C10 1.389(6) . ?
C9 C14 1.401(6) . ?
C10 H10 0.9500 . ?
C10 C11 1.378(5) . ?
C11 H11 0.9500 . ?
C11 C12 1.401(6) . ?
C12 C13 1.401(6) . ?
C13 H13 0.9500 . ?
C13 C14 1.386(5) . ?
C14 H14 0.9500 . ?
C15 H15A 0.9800 . ?
C15 H15B 0.9800 . ?
C15 H15C 0.9800 . ?
C16 H16A 0.9800 . ?
C16 H16B 0.9800 . ?
C16 H16C 0.9800 . ?
C17 C18 1.514(5) . ?
C18 H18A 0.9900 . ?
C18 H18B 0.9900 . ?
C18 C19 1.508(6) . ?
C19 C20 1.476(5) . ?
C20 C21 1.393(6) . ?
C20 C25 1.394(6) . ?
C21 H21 0.9500 . ?
C21 C22 1.384(6) . ?
C22 H22 0.9500 . ?
C22 C23 1.400(6) . ?
C23 C24 1.398(6) . ?
C24 H24 0.9500 . ?
C24 C25 1.383(6) . ?
C25 H25 0.9500 . ?
C26 H26A 0.9800 . ?
C26 H26B 0.9800 . ?
C26 H26C 0.9800 . ?
C27 H27A 0.9800 . ?
C27 H27B 0.9800 . ?
C27 H27C 0.9800 . ?

loop_
_geom_torsion_atom_site_label_1
_geom_torsion_atom_site_label_2
_geom_torsion_atom_site_label_3
_geom_torsion_atom_site_label_4
_geom_torsion
_geom_torsion_site_symmetry_1
_geom_torsion_site_symmetry_2
_geom_torsion_site_symmetry_3
_geom_torsion_site_symmetry_4
_geom_torsion_publ_flag
O1 C6 C7 C8 2.7(7) . . . . ?
O2 C8 C9 C10 5.6(6) . . . . ?
O2 C8 C9 C14 -174.8(4) . . . . ?
O3 C17 C18 C19 -97.4(5) . . . . ?
O4 C19 C20 C21 -168.4(4) . . . . ?
O4 C19 C20 C25 12.0(6) . . . . ?
N1 C1 C2 C3 0.6(6) . . . . ?
N1 C1 C17 O3 179.6(4) . . . . ?
N1 C1 C17 C18 -0.7(6) . . . . ?
N1 C5 C6 O1 176.3(4) . . . . ?
N1 C5 C6 C7 -4.1(6) . . . . ?
N2 C12 C13 C14 179.0(4) . . . . ?
N3 C23 C24 C25 178.8(4) . . . . ?
C1 N1 C5 C4 -0.2(6) . . . . ?
C1 N1 C5 C6 178.5(4) . . . . ?
C1 C2 C3 C4 0.0(6) . . . . ?
C1 C17 C18 C19 82.8(5) . . . . ?
C2 C1 C17 O3 -0.6(6) . . . . ?
C2 C1 C17 C18 179.1(4) . . . . ?
C2 C3 C4 C5 -0.6(6) . . . . ?
C3 C4 C5 N1 0.7(7) . . . . ?
C3 C4 C5 C6 -177.9(4) . . . . ?
C4 C5 C6 O1 -5.0(6) . . . . ?
C4 C5 C6 C7 174.5(4) . . . . ?
C5 N1 C1 C2 -0.5(6) . . . . ?
C5 N1 C1 C17 179.4(4) . . . . ?
C5 C6 C7 C8 -176.8(4) . . . . ?
C6 C7 C8 O2 -2.2(6) . . . . ?
C6 C7 C8 C9 178.2(4) . . . . ?
C7 C8 C9 C10 -174.8(4) . . . . ?
C7 C8 C9 C14 4.9(7) . . . . ?
C8 C9 C10 C11 -179.3(4) . . . . ?
C8 C9 C14 C13 179.0(4) . . . . ?
C9 C10 C11 C12 -0.3(7) . . . . ?
C10 C9 C14 C13 -1.3(6) . . . . ?
C10 C11 C12 N2 -179.2(4) . . . . ?
C10 C11 C12 C13 -0.3(6) . . . . ?
C11 C12 C13 C14 0.1(7) . . . . ?
C12 C13 C14 C9 0.8(7) . . . . ?
C14 C9 C10 C11 1.1(6) . . . . ?
C15 N2 C12 C11 179.7(4) . . . . ?
C15 N2 C12 C13 0.8(7) . . . . ?
C16 N2 C12 C11 -12.0(7) . . . . ?
C16 N2 C12 C13 169.1(4) . . . . ?
C17 C1 C2 C3 -179.3(4) . . . . ?
C17 C18 C19 O4 8.5(6) . . . . ?
C17 C18 C19 C20 -173.4(4) . . . . ?
C18 C19 C20 C21 13.4(6) . . . . ?
C18 C19 C20 C25 -166.2(4) . . . . ?
C19 C20 C21 C22 178.4(4) . . . . ?
C19 C20 C25 C24 -178.2(4) . . . . ?
C20 C21 C22 C23 -0.2(7) . . . . ?
C21 C20 C25 C24 2.1(6) . . . . ?
C21 C22 C23 N3 -178.7(4) . . . . ?
C21 C22 C23 C24 2.2(7) . . . . ?
C22 C23 C24 C25 -2.1(6) . . . . ?
C23 C24 C25 C20 -0.1(7) . . . . ?
C25 C20 C21 C22 -2.0(7) . . . . ?
C26 N3 C23 C22 171.9(4) . . . . ?
C26 N3 C23 C24 -9.1(7) . . . . ?
C27 N3 C23 C22 -10.3(7) . . . . ?
C27 N3 C23 C24 168.7(4) . . . . ?

loop_
_twin_individual_id
_twin_individual_mass_fraction_refined
1 0.856(6)
2 0.144(6)
